data_7129011
loop_
_publ_author_name
'Nagae, Haruki'
'Sakamoto, Kazutaka'
'Fujiwara, Sakiko'
'Schindler, Tobias'
'Kon, Yoshihiro'
'Sato, Kazuhiko'
'Okuda, Jun'
'Mashima, Kazushi'

_publ_section_title
;
 Aerobic oxygenation of \a-methylene ketones under visible-light catalysed
 by a CeNi<sub>3</sub> complex with a macrocyclic tris(salen)-ligand.
;
_journal_issue 85
_journal_name_full 'Chemical communications (Cambridge, England)'
_journal_page_first 11169
_journal_page_last 11172
_journal_paper_doi 10.1039/d1cc04540g
_journal_volume 57
_journal_year 2021
_chemical_formula_moiety 'C46 H45 Ce N6 Ni3 O10, H2 O'
_chemical_formula_sum 'C46 H47.9 Ce N6 Ni3 O11'
_chemical_formula_weight 1177.05
_chemical_melting_point_gt 573
_chemical_name_common 1CeNi
_chemical_name_systematic CeNiL(OAc)3
_space_group_crystal_system triclinic
_space_group_IT_number 2
_space_group_name_Hall '-P 1'
_space_group_name_H-M_alt 'P -1'
_atom_sites_solution_hydrogens mixed
_atom_sites_solution_primary dual
_audit_update_record
;
2021-08-16 deposited with the CCDC.	2021-09-27 downloaded from the CCDC.
;
_cell_angle_alpha 63.591(8)
_cell_angle_beta 80.604(13)
_cell_angle_gamma 87.018(14)
_cell_formula_units_Z 2
_cell_length_a 8.5388(15)
_cell_length_b 17.266(3)
_cell_length_c 18.085(2)
_cell_measurement_reflns_used 2699
_cell_measurement_temperature 113.15
_cell_measurement_theta_max 27.5
_cell_measurement_theta_min 3.06
_cell_volume 2355.4(7)
_computing_molecular_graphics 'Olex2 1.3 (Dolomanov et al., 2009)'
_computing_publication_material 'Olex2 1.3 (Dolomanov et al., 2009)'
_computing_structure_refinement 'SHELXL 2018/3 (Sheldrick, 2015)'
_computing_structure_solution 'SHELXT  (Sheldrick, 2015)'
_diffrn_ambient_temperature 113.15
_diffrn_detector 'PLATUS 200K area detector'
_diffrn_detector_area_resol_mean 5.811
_diffrn_detector_type 'HPC area detector'
_diffrn_measured_fraction_theta_full 0.998
_diffrn_measured_fraction_theta_max 0.994
_diffrn_measurement_device 'four-circle diffractometer'
_diffrn_measurement_device_type Rigaku_XtaLAB_P200_007
_diffrn_measurement_method '\w scans'
_diffrn_radiation_monochromator 'multi-layer mirror optics'
_diffrn_radiation_probe x-ray
_diffrn_radiation_type MoK\a
_diffrn_radiation_wavelength 0.71075
_diffrn_reflns_av_R_equivalents 0.1765
_diffrn_reflns_av_unetI/netI 0.1122
_diffrn_reflns_Laue_measured_fraction_full 0.998
_diffrn_reflns_Laue_measured_fraction_max 0.994
_diffrn_reflns_limit_h_max 11
_diffrn_reflns_limit_h_min -11
_diffrn_reflns_limit_k_max 22
_diffrn_reflns_limit_k_min -22
_diffrn_reflns_limit_l_max 23
_diffrn_reflns_limit_l_min -23
_diffrn_reflns_number 99729
_diffrn_reflns_point_group_measured_fraction_full 0.998
_diffrn_reflns_point_group_measured_fraction_max 0.994
_diffrn_reflns_theta_full 25.242
_diffrn_reflns_theta_max 27.542
_diffrn_reflns_theta_min 3.053
_diffrn_source 'rotating anode X-ray generator'
_diffrn_source_type micromax007
_exptl_absorpt_coefficient_mu 2.194
_exptl_absorpt_correction_T_max 1
_exptl_absorpt_correction_T_min 0.8131
_exptl_absorpt_correction_type multi-scan
_exptl_absorpt_process_details ABSCOR(Rigaku,1995)
_exptl_crystal_colour 'clear orange'
_exptl_crystal_colour_lustre clear
_exptl_crystal_colour_primary orange
_exptl_crystal_density_diffrn 1.660
_exptl_crystal_description needle
_exptl_crystal_F_000 1192
_exptl_crystal_recrystallization_method 'Re-crystallisation from solvent: methanol / Et2O'
_exptl_crystal_size_max 0.09
_exptl_crystal_size_mid 0.03
_exptl_crystal_size_min 0.01
_refine_diff_density_max 1.862
_refine_diff_density_min -1.091
_refine_diff_density_rms 0.154
_refine_ls_extinction_method none
_refine_ls_goodness_of_fit_ref 1.013
_refine_ls_hydrogen_treatment constr
_refine_ls_matrix_type full
_refine_ls_number_parameters 654
_refine_ls_number_reflns 10809
_refine_ls_number_restraints 0
_refine_ls_restrained_S_all 1.013
_refine_ls_R_factor_all 0.0907
_refine_ls_R_factor_gt 0.0570
_refine_ls_shift/su_max 0.001
_refine_ls_shift/su_mean 0.000
_refine_ls_structure_factor_coef Fsqd
_refine_ls_weighting_details 'w=1/[\s^2^(Fo^2^)+(0.0726P)^2^] where P=(Fo^2^+2Fc^2^)/3'
_refine_ls_weighting_scheme calc
_refine_ls_wR_factor_gt 0.1379
_refine_ls_wR_factor_ref 0.1460
_reflns_Friedel_coverage 0.000
_reflns_number_gt 7301
_reflns_number_total 10809
_reflns_threshold_expression 'I > 2\s(I)'
_cod_data_source_file d1cc04540g2.cif
_cod_data_source_block 1CeNi
_cod_depositor_comments
;
The following automatic conversions were performed:

data name '_chemical_melting_point' was changed to
'_chemical_melting_point_gt' since the value was specified as 'more
than' ('>') a certain temperature.

Automatic conversion script
Id: cif_fix_values 7556 2019-12-06 15:28:31Z antanas 

 Adding full bibliography for 7129011--7129013.cif.
;
_cod_original_formula_sum 'C46 H47.90 Ce N6 Ni3 O11'
_cod_database_code 7129011
_shelx_space_group_comment
;
The symmetry employed for this shelxl refinement is uniquely defined
by the following loop, which should always be used as a source of
symmetry information in preference to the above space-group names.
They are only intended as comments.
;
_shelx_estimated_absorpt_t_max 0.978
_shelx_estimated_absorpt_t_min 0.827
_olex2_refinement_description
;
1. Fixed Uiso
 At 1.2 times of:
  All C(H) groups, {H3B,H3AA,H3AB} of C3, All C(H,H) groups, All C(H,H,H,H)
  groups
 At 1.5 times of:
  All O(H,H) groups, {H50A,H50B,H50C} of C49, {H52A,H52B,H52C} of C51
2. Others
 Fixed Sof: H17(0.5) H17A(0.5) H22A(0.5) H22B(0.5) H22C(0.5) H22D(0.5)
 H38C(0.5) H38D(0.5) H38A(0.5) H38B(0.5) H3B(0.5) H3AA(0.5) H3AB(0.5) H6BC(0.5)
 H6BD(0.5) H6AA(0.5) H6AB(0.5) C22(0.5) H23(0.5) C38(0.5) H39(0.5) H35A(0.5)
 H35(0.5) H33A(0.5) H33(0.5) C35(0.5) H36(0.5) C7(0.5) H7(0.5) C23(0.5)
 H24(0.5) C39(0.5) H40(0.5) C8(0.5) H8(0.5) C36(0.5) H37(0.5) C4(0.5) H4(0.5)
 C5(0.5) H5A(0.5) H5B(0.5) H1B(0.5) H1A(0.5)
3.a Free rotating group:
 O11(H11A,H11B)
3.b Ternary CH refined with riding coordinates:
 C17(H17), C17(H17A), C22(H23), C38(H39), C32(H33A), C32(H33), C7(H7),
 C23(H24), C39(H40), C8(H8), C1(H1B), C1(H1A)
3.c Secondary CH2 refined with riding coordinates:
 C33(H34A,H34B), C19(H19A,H19B), C18(H18A,H18B), C21(H22A,H22B), C21(H22C,
 H22D), C37(H38C,H38D), C37(H38A,H38B), C3(H3AA,H3AB), C6(H6BC,H6BD), C6(H6AA,
 H6AB), C20(H20A,H20B), C5(H5A,H5B), C2(H2A,H2B)
3.d Aromatic/amide H refined with riding coordinates:
 C27(H28), C13(H13), C16(H16), C24(H25), C31(H32), C44(H45), C28(H29),
 C47(H48), C43(H44), C40(H41), C12(H12), C9(H9), C3(H3B), C34(H35A), C34(H35),
 C35(H36), C36(H37), C4(H4)
3.e Idealised Me refined as rotating group:
 C49(H50A,H50B,H50C), C51(H52A,H52B,H52C)
;
_smtbx_masks_void_probe_radius 1.2
_smtbx_masks_void_truncation_radius 1.2
_platon_squeeze_void_probe_radius 1.20
_olex2_exptl_crystal_mounting_method loop
_olex2_submission_original_sample_id SKM2029
_olex2_submission_special_instructions 'No special instructions were received'

loop_
_space_group_symop_operation_xyz
'x, y, z'
'-x, -y, -z'

loop_
_atom_site_label
_atom_site_type_symbol
_atom_site_fract_x
_atom_site_fract_y
_atom_site_fract_z
_atom_site_U_iso_or_equiv
_atom_site_adp_type
_atom_site_occupancy
_atom_site_site_symmetry_order
_atom_site_calc_flag
_atom_site_refinement_flags_posn
_atom_site_refinement_flags_adp
_atom_site_refinement_flags_occupancy
_atom_site_disorder_assembly
_atom_site_disorder_group
Ce01 Ce 0.40735(4) 0.67887(2) 0.64686(2) 0.02070(11) Uani 1 1 d . . . . .
Ni3 Ni 0.40630(9) 0.48620(5) 0.83761(5) 0.02257(19) Uani 1 1 d . . . . .
Ni1 Ni 0.61480(9) 0.68507(5) 0.45441(5) 0.02333(19) Uani 1 1 d . . . . .
Ni2 Ni 0.21781(9) 0.86839(5) 0.64843(5) 0.02262(19) Uani 1 1 d . . . . .
O2 O 0.5076(5) 0.7590(3) 0.4920(3) 0.0270(10) Uani 1 1 d . . . . .
O4 O 0.2558(5) 0.7566(3) 0.7239(2) 0.0246(9) Uani 1 1 d . . . . .
O6 O 0.4675(5) 0.5212(3) 0.7237(3) 0.0285(10) Uani 1 1 d . . . . .
O3 O 0.3253(5) 0.8341(3) 0.5708(2) 0.0251(10) Uani 1 1 d . . . . .
O5 O 0.3302(5) 0.5965(3) 0.8037(3) 0.0260(10) Uani 1 1 d . . . . .
O7 O 0.6560(5) 0.6558(3) 0.7217(3) 0.0360(11) Uani 1 1 d . . . . .
O1 O 0.5638(5) 0.6058(3) 0.5656(3) 0.0286(10) Uani 1 1 d . . . . .
O8 O 0.6329(5) 0.7861(3) 0.6234(3) 0.0372(11) Uani 1 1 d . . . . .
O9 O 0.2165(5) 0.6619(4) 0.5577(3) 0.0446(13) Uani 1 1 d . . . . .
O10 O 0.1183(6) 0.6141(3) 0.6893(3) 0.0423(12) Uani 1 1 d . . . . .
O11 O -0.1390(7) 0.5319(4) 0.8230(3) 0.0496(14) Uani 1 1 d G . . . .
H11A H -0.219755 0.557936 0.799172 0.074 Uiso 1 1 d G U . . .
H11B H -0.056459 0.559706 0.787162 0.074 Uiso 1 1 d G U . . .
C26 C 0.2010(7) 0.7185(4) 0.8058(4) 0.0207(13) Uani 1 1 d . . . . .
N5 N 0.3355(7) 0.4541(3) 0.9493(3) 0.0327(13) Uani 1 1 d . . . . .
N3 N 0.1924(6) 0.9812(3) 0.5700(3) 0.0253(12) Uani 1 1 d . . . . .
N1 N 0.7220(7) 0.6069(4) 0.4216(3) 0.0325(13) Uani 1 1 d . . . . .
C31 C 0.2478(7) 0.6301(4) 0.8495(4) 0.0205(13) Uani 1 1 d . . . . .
C15 C 0.3838(7) 0.8845(4) 0.4919(4) 0.0235(13) Uani 1 1 d . . . . .
C49 C 0.7074(7) 0.7326(4) 0.6783(4) 0.0241(13) Uani 1 1 d . . . . .
N6 N 0.4931(8) 0.3776(4) 0.8694(4) 0.0428(16) Uani 1 1 d . . . . .
N4 N 0.1031(7) 0.8980(4) 0.7279(4) 0.0421(16) Uani 1 1 d . . . . .
C47 C 0.6020(7) 0.5237(4) 0.5998(4) 0.0246(14) Uani 1 1 d . . . . .
C30 C 0.2018(7) 0.5870(4) 0.9355(4) 0.0241(14) Uani 1 1 d . . . . .
C10 C 0.4795(7) 0.8417(4) 0.4479(4) 0.0251(14) Uani 1 1 d . . . . .
C28 C 0.0694(7) 0.7139(4) 0.9384(4) 0.0281(15) Uani 1 1 d . . . . .
H28 H 0.008408 0.741788 0.967972 0.034 Uiso 1 1 calc R U . . .
C51 C 0.1043(8) 0.6316(4) 0.6152(4) 0.0284(15) Uani 1 1 d . . . . .
C13 C 0.4218(8) 1.0190(4) 0.3644(4) 0.0324(16) Uani 1 1 d . . . . .
H13 H 0.407259 1.079656 0.336525 0.039 Uiso 1 1 calc R U . . .
C50 C 0.8582(8) 0.7610(4) 0.6920(4) 0.0332(16) Uani 1 1 d . . . . .
H50A H 0.937686 0.777164 0.641629 0.050 Uiso 1 1 calc R U . . .
H50B H 0.897791 0.713572 0.739349 0.050 Uiso 1 1 calc R U . . .
H50C H 0.837909 0.811011 0.704012 0.050 Uiso 1 1 calc R U . . .
C42 C 0.5547(7) 0.4777(4) 0.6885(4) 0.0271(14) Uani 1 1 d . . . . .
C46 C 0.6855(7) 0.4804(4) 0.5562(4) 0.0286(15) Uani 1 1 d . . . . .
N2 N 0.6647(8) 0.7673(4) 0.3454(4) 0.0458(17) Uani 1 1 d . . . . .
C27 C 0.1158(7) 0.7590(4) 0.8506(4) 0.0256(14) Uani 1 1 d . . . . .
C14 C 0.3578(7) 0.9725(4) 0.4508(4) 0.0259(14) Uani 1 1 d . . . . .
C16 C 0.2632(7) 1.0164(4) 0.4934(4) 0.0233(13) Uani 1 1 d . . . . .
H16 H 0.251713 1.076888 0.462248 0.028 Uiso 1 1 calc R U . . .
C52 C -0.0524(7) 0.6175(5) 0.5942(4) 0.0362(17) Uani 1 1 d . . . . .
H52A H -0.103283 0.673288 0.567443 0.054 Uiso 1 1 calc R U . . .
H52B H -0.121479 0.579532 0.645578 0.054 Uiso 1 1 calc R U . . .
H52C H -0.034281 0.590665 0.555976 0.054 Uiso 1 1 calc R U . . .
C25 C 0.0717(8) 0.8487(4) 0.8078(4) 0.0330(16) Uani 1 1 d . . . . .
H25 H 0.014617 0.873627 0.841272 0.040 Uiso 1 1 calc R U . . .
C32 C 0.2524(8) 0.4973(4) 0.9824(4) 0.0302(15) Uani 1 1 d . . . . .
H32 H 0.220600 0.469987 1.041288 0.036 Uiso 1 1 calc R U . . .
C34 C 0.3439(9) 0.3249(4) 1.0934(4) 0.0364(17) Uani 1 1 d . . . . .
H34A H 0.227386 0.325440 1.109075 0.044 Uiso 1 1 calc R U . . .
H34B H 0.393641 0.359749 1.114847 0.044 Uiso 1 1 calc R U . . .
C45 C 0.7242(8) 0.3922(4) 0.5994(5) 0.0355(17) Uani 1 1 d . . . . .
H45 H 0.775346 0.362323 0.569257 0.043 Uiso 1 1 calc R U . . .
C29 C 0.1132(7) 0.6293(4) 0.9806(4) 0.0287(15) Uani 1 1 d . . . . .
H29 H 0.084614 0.599181 1.039608 0.034 Uiso 1 1 calc R U . . .
C48 C 0.7364(9) 0.5271(5) 0.4651(5) 0.0394(18) Uani 1 1 d . . . . .
H48 H 0.783798 0.494403 0.437100 0.047 Uiso 1 1 calc R U . . .
C17 C 0.0915(9) 1.0304(5) 0.6075(4) 0.0417(19) Uani 1 1 d . . . . .
H17 H 0.176459 1.045744 0.631067 0.050 Uiso 0.5 1 calc R U P A -1
H17A H -0.011322 1.002799 0.611055 0.050 Uiso 0.5 1 calc R U P B 1
C43 C 0.6064(8) 0.3925(4) 0.7304(4) 0.0306(15) Uani 1 1 d . . . . .
C44 C 0.6876(7) 0.3502(4) 0.6848(4) 0.0313(15) Uani 1 1 d . . . . .
H44 H 0.717280 0.291804 0.713682 0.038 Uiso 1 1 calc R U . . .
C19 C -0.0528(9) 1.1592(5) 0.6043(4) 0.0390(18) Uani 1 1 d . . . . .
H19A H 0.002487 1.213392 0.592408 0.047 Uiso 1 1 calc R U . . .
H19B H -0.152330 1.176236 0.580097 0.047 Uiso 1 1 calc R U . . .
C11 C 0.5347(8) 0.8891(4) 0.3614(4) 0.0342(16) Uani 1 1 d . . . . .
C41 C 0.5680(10) 0.3468(5) 0.8206(5) 0.046(2) Uani 1 1 d . . . . .
H41 H 0.601160 0.288662 0.846369 0.055 Uiso 1 1 calc R U . . .
C18 C 0.0473(9) 1.1196(4) 0.5556(4) 0.0392(18) Uani 1 1 d . . . . .
H18A H -0.010881 1.119714 0.512488 0.047 Uiso 1 1 calc R U . . .
H18B H 0.145225 1.155448 0.526533 0.047 Uiso 1 1 calc R U . . .
C22 C -0.0545(9) 1.0248(4) 0.7401(4) 0.0401(18) Uani 1 1 d . . . . .
H22A H -0.147458 0.993099 0.781738 0.048 Uiso 0.5 1 calc R U P C -1
H22B H 0.032180 1.023578 0.770923 0.048 Uiso 0.5 1 calc R U P C -1
H22C H -0.146952 0.986666 0.751547 0.048 Uiso 0.5 1 calc R U P D 1
H22D H -0.030803 1.017812 0.794543 0.048 Uiso 0.5 1 calc R U P D 1
C12 C 0.5028(8) 0.9786(5) 0.3212(4) 0.0379(17) Uani 1 1 d . . . . .
H12 H 0.538918 1.010757 0.263067 0.045 Uiso 1 1 calc R U . . .
C9 C 0.6219(10) 0.8469(5) 0.3142(5) 0.052(2) Uani 1 1 d . . . . .
H9 H 0.649771 0.880596 0.255597 0.062 Uiso 1 1 calc R U . . .
C38 C 0.5170(12) 0.2355(5) 0.9989(5) 0.056(2) Uani 1 1 d . . . . .
H38C H 0.625074 0.252329 1.000480 0.067 Uiso 0.5 1 calc R U P E 1
H38D H 0.524488 0.200128 0.967971 0.067 Uiso 0.5 1 calc R U P E 1
H38A H 0.423889 0.211932 0.988759 0.067 Uiso 0.5 1 calc R U P F -1
H38B H 0.614723 0.217807 0.973195 0.067 Uiso 0.5 1 calc R U P F -1
C3 C 0.9449(11) 0.6544(6) 0.1988(5) 0.059(2) Uani 1 1 d . . . . .
H3B H 1.040731 0.641296 0.172129 0.071 Uiso 0.5 1 calc R U P G 1
H3AA H 1.049827 0.632640 0.185187 0.071 Uiso 0.5 1 calc R U P H -1
H3AB H 0.872085 0.644480 0.166321 0.071 Uiso 0.5 1 calc R U P H -1
C6 C 0.8087(14) 0.7851(6) 0.2005(5) 0.085(4) Uani 1 1 d . . . . .
H6BC H 0.740598 0.832745 0.169045 0.102 Uiso 0.5 1 calc R U P I 1
H6BD H 0.904052 0.809804 0.207599 0.102 Uiso 0.5 1 calc R U P I 1
H6AA H 0.711496 0.771824 0.184628 0.102 Uiso 0.5 1 calc R U P J -1
H6AB H 0.822226 0.848594 0.177657 0.102 Uiso 0.5 1 calc R U P J -1
C23 C 0.0001(17) 0.9783(9) 0.6837(8) 0.029(3) Uani 0.5 1 d . . P K -1
H23 H -0.096622 0.957758 0.672300 0.035 Uiso 0.5 1 calc R U P K -1
C39 C 0.4097(19) 0.3179(8) 0.9598(8) 0.028(3) Uani 0.5 1 d . . P L 1
H39 H 0.304520 0.297896 0.956268 0.033 Uiso 0.5 1 calc R U P L 1
C35 C 0.4000(16) 0.2332(6) 1.1327(5) 0.100(5) Uani 1 1 d . . . . .
H35A H 0.424021 0.209384 1.187930 0.120 Uiso 0.5 1 calc R U P L 1
H35 H 0.351480 0.195403 1.187639 0.120 Uiso 0.5 1 calc R U P L -1
C33 C 0.3855(15) 0.3637(6) 1.0013(5) 0.094(4) Uani 1 1 d . . . . .
H33A H 0.499324 0.378023 0.997748 0.112 Uiso 0.5 1 calc R U P L 1
H33 H 0.300181 0.333250 0.991754 0.112 Uiso 0.5 1 calc R U P L -1
C36 C 0.417(2) 0.1854(11) 1.0922(11) 0.047(4) Uani 0.5 1 d . . P L 1
H36 H 0.374494 0.128141 1.114919 0.057 Uiso 0.5 1 calc R U P L 1
C7 C 0.712(2) 0.7182(8) 0.2900(8) 0.033(3) Uani 0.5 1 d . . P M 1
H7 H 0.613064 0.698165 0.280222 0.040 Uiso 0.5 1 calc R U P M 1
C24 C 0.0883(17) 0.9958(8) 0.6965(8) 0.025(3) Uani 0.5 1 d . . P K 1
H24 H 0.186150 1.017786 0.705489 0.030 Uiso 0.5 1 calc R U P K 1
C40 C 0.5106(17) 0.3367(9) 0.9612(9) 0.030(3) Uani 0.5 1 d . . P L -1
H40 H 0.611584 0.359048 0.966747 0.036 Uiso 0.5 1 calc R U P L -1
C8 C 0.8041(17) 0.7377(10) 0.3006(9) 0.029(3) Uani 0.5 1 d . . P M -1
H8 H 0.904915 0.752349 0.313504 0.035 Uiso 0.5 1 calc R U P M -1
C20 C -0.0971(19) 1.1155(6) 0.6910(6) 0.156(8) Uani 1 1 d . . . . .
H20A H -0.214177 1.117910 0.702387 0.187 Uiso 1 1 calc R U . . .
H20B H -0.053932 1.150134 0.714747 0.187 Uiso 1 1 calc R U . . .
C37 C 0.516(2) 0.2022(10) 1.0935(9) 0.038(4) Uani 0.5 1 d . . P L -1
H37 H 0.591464 0.162540 1.122204 0.046 Uiso 0.5 1 calc R U P L -1
C4 C 0.856(2) 0.7242(10) 0.1550(9) 0.040(4) Uani 0.5 1 d . . P M 1
H4 H 0.826116 0.735027 0.102947 0.048 Uiso 0.5 1 calc R U P M 1
C5 C 0.961(2) 0.7432(11) 0.1702(9) 0.045(4) Uani 0.5 1 d . . P M -1
H5A H 0.982033 0.771070 0.108313 0.054 Uiso 0.5 1 calc R U P M -1
H5B H 1.054294 0.755181 0.189990 0.054 Uiso 0.5 1 calc R U P M -1
C1 C 0.7918(15) 0.6514(6) 0.3308(5) 0.082(4) Uani 1 1 d . . . . .
H1B H 0.883256 0.681944 0.335523 0.098 Uiso 0.5 1 calc R U P M 1
H1A H 0.691228 0.651202 0.309278 0.098 Uiso 0.5 1 calc R U P M -1
C2 C 0.8837(8) 0.5985(5) 0.2922(4) 0.0358(17) Uani 1 1 d . . . . .
H2A H 0.814781 0.550930 0.298451 0.043 Uiso 1 1 calc R U . . .
H2B H 0.974898 0.572492 0.321767 0.043 Uiso 1 1 calc R U . . .

loop_
_atom_site_aniso_label
_atom_site_aniso_U_11
_atom_site_aniso_U_22
_atom_site_aniso_U_33
_atom_site_aniso_U_23
_atom_site_aniso_U_13
_atom_site_aniso_U_12
Ce01 0.01733(19) 0.02131(19) 0.02209(19) -0.00772(15) -0.00685(13) 0.00603(13)
Ni3 0.0198(4) 0.0210(4) 0.0245(4) -0.0070(3) -0.0078(3) 0.0054(3)
Ni1 0.0181(4) 0.0273(4) 0.0256(4) -0.0123(4) -0.0060(3) 0.0057(3)
Ni2 0.0205(4) 0.0214(4) 0.0229(4) -0.0073(3) -0.0052(3) 0.0075(3)
O2 0.028(2) 0.028(2) 0.026(2) -0.012(2) -0.0078(19) 0.0086(19)
O4 0.022(2) 0.022(2) 0.023(2) -0.0045(19) -0.0048(18) 0.0064(18)
O6 0.031(3) 0.026(2) 0.024(2) -0.008(2) -0.0041(19) 0.009(2)
O3 0.024(2) 0.027(2) 0.024(2) -0.012(2) -0.0042(18) 0.0089(18)
O5 0.022(2) 0.023(2) 0.029(2) -0.009(2) -0.0066(19) 0.0088(18)
O7 0.027(3) 0.031(3) 0.038(3) 0.000(2) -0.016(2) 0.002(2)
O1 0.029(3) 0.031(3) 0.026(2) -0.014(2) -0.0046(19) 0.010(2)
O8 0.030(3) 0.024(2) 0.045(3) 0.000(2) -0.020(2) 0.003(2)
O9 0.024(3) 0.073(4) 0.037(3) -0.026(3) 0.002(2) -0.010(3)
O10 0.032(3) 0.055(3) 0.030(3) -0.007(2) -0.010(2) -0.006(2)
O11 0.047(3) 0.046(3) 0.037(3) -0.003(3) -0.005(3) 0.009(3)
C26 0.014(3) 0.024(3) 0.024(3) -0.009(3) -0.009(2) 0.001(2)
N5 0.032(3) 0.028(3) 0.028(3) -0.005(3) -0.007(2) 0.016(3)
N3 0.027(3) 0.021(3) 0.026(3) -0.008(2) -0.009(2) 0.010(2)
N1 0.039(3) 0.026(3) 0.031(3) -0.014(3) -0.003(3) 0.009(3)
C31 0.011(3) 0.028(3) 0.021(3) -0.008(3) -0.010(2) 0.000(2)
C15 0.018(3) 0.027(3) 0.022(3) -0.007(3) -0.004(3) 0.000(3)
C49 0.019(3) 0.028(4) 0.027(3) -0.013(3) -0.006(3) 0.003(3)
N6 0.068(5) 0.020(3) 0.031(3) -0.004(3) -0.011(3) 0.015(3)
N4 0.054(4) 0.025(3) 0.034(3) -0.008(3) 0.009(3) 0.019(3)
C47 0.025(3) 0.020(3) 0.030(4) -0.010(3) -0.013(3) 0.006(3)
C30 0.022(3) 0.024(3) 0.023(3) -0.005(3) -0.011(3) 0.003(3)
C10 0.016(3) 0.029(4) 0.025(3) -0.006(3) -0.010(3) 0.014(3)
C28 0.023(4) 0.029(4) 0.031(4) -0.012(3) -0.006(3) 0.006(3)
C51 0.028(4) 0.019(3) 0.039(4) -0.012(3) -0.012(3) 0.009(3)
C13 0.029(4) 0.027(4) 0.029(4) -0.003(3) 0.001(3) 0.006(3)
C50 0.032(4) 0.034(4) 0.032(4) -0.010(3) -0.013(3) 0.000(3)
C42 0.023(3) 0.027(4) 0.033(4) -0.014(3) -0.007(3) 0.009(3)
C46 0.019(3) 0.033(4) 0.033(4) -0.015(3) -0.002(3) 0.002(3)
N2 0.055(4) 0.044(4) 0.031(3) -0.015(3) 0.002(3) 0.020(3)
C27 0.024(3) 0.028(4) 0.022(3) -0.009(3) -0.007(3) 0.008(3)
C14 0.023(3) 0.020(3) 0.030(4) -0.008(3) -0.004(3) 0.003(3)
C16 0.016(3) 0.019(3) 0.030(3) -0.005(3) -0.009(3) 0.005(2)
C52 0.020(4) 0.058(5) 0.040(4) -0.026(4) -0.014(3) 0.003(3)
C25 0.028(4) 0.033(4) 0.032(4) -0.012(3) -0.002(3) 0.017(3)
C32 0.032(4) 0.034(4) 0.019(3) -0.005(3) -0.011(3) 0.011(3)
C34 0.036(4) 0.039(4) 0.031(4) -0.011(3) -0.017(3) 0.019(3)
C45 0.026(4) 0.032(4) 0.051(5) -0.023(4) -0.004(3) 0.013(3)
C29 0.025(4) 0.032(4) 0.024(3) -0.008(3) -0.004(3) 0.005(3)
C48 0.045(5) 0.039(4) 0.042(4) -0.028(4) 0.002(3) 0.003(3)
C17 0.051(5) 0.038(4) 0.032(4) -0.013(3) -0.012(3) 0.028(4)
C43 0.024(4) 0.024(4) 0.041(4) -0.013(3) 0.000(3) 0.004(3)
C44 0.021(4) 0.028(4) 0.043(4) -0.015(3) -0.007(3) 0.008(3)
C19 0.049(5) 0.034(4) 0.041(4) -0.019(4) -0.027(4) 0.027(3)
C11 0.038(4) 0.031(4) 0.024(3) -0.007(3) -0.002(3) 0.013(3)
C41 0.062(5) 0.028(4) 0.039(4) -0.010(3) -0.012(4) 0.030(4)
C18 0.038(4) 0.027(4) 0.042(4) -0.007(3) -0.005(3) 0.017(3)
C22 0.049(5) 0.026(4) 0.035(4) -0.009(3) 0.003(3) 0.019(3)
C12 0.032(4) 0.036(4) 0.029(4) -0.004(3) 0.007(3) 0.003(3)
C9 0.068(6) 0.041(5) 0.025(4) -0.001(3) 0.003(4) 0.022(4)
C38 0.093(7) 0.031(4) 0.035(4) -0.005(4) -0.024(4) 0.035(4)
C3 0.069(6) 0.061(6) 0.045(5) -0.028(5) 0.004(4) 0.021(5)
C6 0.136(10) 0.065(6) 0.022(4) -0.006(4) 0.015(5) 0.053(6)
C23 0.020(7) 0.040(8) 0.035(8) -0.019(7) -0.018(6) 0.004(6)
C39 0.035(9) 0.025(7) 0.023(7) -0.006(6) -0.022(6) 0.020(6)
C35 0.173(12) 0.059(6) 0.028(5) 0.004(5) 0.002(6) 0.066(7)
C33 0.157(11) 0.053(6) 0.030(5) 0.005(4) 0.002(6) 0.072(7)
C36 0.057(12) 0.025(9) 0.046(10) -0.004(7) -0.010(10) 0.006(9)
C7 0.051(11) 0.016(7) 0.027(7) -0.011(6) 0.012(7) 0.002(7)
C24 0.026(8) 0.014(6) 0.020(7) 0.008(5) -0.008(6) 0.005(5)
C40 0.021(8) 0.029(7) 0.046(9) -0.015(7) -0.026(7) 0.004(6)
C8 0.013(7) 0.045(9) 0.035(8) -0.021(7) -0.008(6) 0.004(6)
C20 0.259(18) 0.051(6) 0.061(7) 0.019(5) 0.076(9) 0.088(9)
C37 0.039(10) 0.036(9) 0.030(8) -0.006(7) -0.011(8) 0.024(8)
C4 0.049(10) 0.046(10) 0.037(9) -0.030(8) -0.006(7) 0.004(8)
C5 0.049(11) 0.057(11) 0.027(8) -0.018(8) -0.003(7) 0.011(8)
C1 0.146(10) 0.046(6) 0.033(5) -0.015(4) 0.025(5) 0.025(6)
C2 0.030(4) 0.041(4) 0.042(4) -0.025(4) -0.007(3) 0.009(3)

loop_
_atom_type_symbol
_atom_type_description
_atom_type_scat_dispersion_real
_atom_type_scat_dispersion_imag
_atom_type_scat_source
C C 0.0033 0.0016 'International Tables Vol C Tables 4.2.6.8 and 6.1.1.4'
H H 0.0000 0.0000 'International Tables Vol C Tables 4.2.6.8 and 6.1.1.4'
Ce Ce -0.2486 2.6331 'International Tables Vol C Tables 4.2.6.8 and 6.1.1.4'
N N 0.0061 0.0033 'International Tables Vol C Tables 4.2.6.8 and 6.1.1.4'
Ni Ni 0.3393 1.1124 'International Tables Vol C Tables 4.2.6.8 and 6.1.1.4'
O O 0.0106 0.0060 'International Tables Vol C Tables 4.2.6.8 and 6.1.1.4'

loop_
_geom_angle_atom_site_label_1
_geom_angle_atom_site_label_2
_geom_angle_atom_site_label_3
_geom_angle
_geom_angle_site_symmetry_1
_geom_angle_site_symmetry_3
_geom_angle_publ_flag
O2 Ce01 O3 62.29(13) . . ?
O2 Ce01 O5 175.36(13) . . ?
O2 Ce01 O7 106.14(14) . . ?
O2 Ce01 O8 71.18(14) . . ?
O2 Ce01 O9 67.69(14) . . ?
O2 Ce01 O10 116.37(14) . . ?
O2 Ce01 C49 88.40(15) . . ?
O2 Ce01 C51 91.50(17) . . ?
O4 Ce01 O2 120.42(13) . . ?
O4 Ce01 O6 120.41(13) . . ?
O4 Ce01 O3 58.44(13) . . ?
O4 Ce01 O5 61.77(13) . . ?
O4 Ce01 O7 94.04(14) . . ?
O4 Ce01 O1 177.99(14) . . ?
O4 Ce01 O8 82.66(15) . . ?
O4 Ce01 O9 106.12(15) . . ?
O4 Ce01 O10 74.97(15) . . ?
O4 Ce01 C49 88.33(15) . . ?
O4 Ce01 C51 89.91(16) . . ?
O6 Ce01 O2 119.15(13) . . ?
O6 Ce01 O3 175.66(14) . . ?
O6 Ce01 O5 58.71(13) . . ?
O6 Ce01 O7 68.15(14) . . ?
O6 Ce01 O1 61.42(14) . . ?
O6 Ce01 O8 115.47(14) . . ?
O6 Ce01 O9 96.96(16) . . ?
O6 Ce01 O10 80.83(15) . . ?
O6 Ce01 C49 91.87(16) . . ?
O6 Ce01 C51 90.01(16) . . ?
O3 Ce01 O7 115.77(14) . . ?
O3 Ce01 O8 68.81(13) . . ?
O3 Ce01 O9 79.72(16) . . ?
O3 Ce01 O10 94.86(15) . . ?
O3 Ce01 C49 92.27(15) . . ?
O3 Ce01 C51 85.83(15) . . ?
O5 Ce01 O3 120.18(13) . . ?
O5 Ce01 O7 69.33(14) . . ?
O5 Ce01 O8 105.68(14) . . ?
O5 Ce01 O9 116.17(14) . . ?
O5 Ce01 O10 67.87(14) . . ?
O5 Ce01 C49 87.58(15) . . ?
O5 Ce01 C51 92.60(17) . . ?
O7 Ce01 C49 24.87(15) . . ?
O7 Ce01 C51 156.61(16) . . ?
O1 Ce01 O2 57.73(14) . . ?
O1 Ce01 O3 119.80(14) . . ?
O1 Ce01 O5 120.01(14) . . ?
O1 Ce01 O7 85.91(15) . . ?
O1 Ce01 O8 95.81(15) . . ?
O1 Ce01 O9 74.10(15) . . ?
O1 Ce01 O10 106.44(16) . . ?
O1 Ce01 C49 90.79(15) . . ?
O1 Ce01 C51 90.92(16) . . ?
O8 Ce01 O7 49.54(13) . . ?
O8 Ce01 O10 157.12(16) . . ?
O8 Ce01 C49 24.67(15) . . ?
O8 Ce01 C51 153.75(15) . . ?
O9 Ce01 O7 159.33(16) . . ?
O9 Ce01 O8 136.41(15) . . ?
O9 Ce01 O10 49.40(14) . . ?
O9 Ce01 C49 155.88(16) . . ?
O9 Ce01 C51 24.38(16) . . ?
O10 Ce01 O7 135.86(14) . . ?
O10 Ce01 C49 154.69(16) . . ?
O10 Ce01 C51 25.07(16) . . ?
C51 Ce01 C49 177.91(16) . . ?
O6 Ni3 Ce01 41.93(13) . . ?
O5 Ni3 Ce01 42.19(13) . . ?
O5 Ni3 O6 83.92(18) . . ?
O5 Ni3 N5 94.0(2) . . ?
O5 Ni3 N6 177.1(3) . . ?
N5 Ni3 Ce01 136.11(17) . . ?
N5 Ni3 O6 177.0(2) . . ?
N5 Ni3 N6 87.5(2) . . ?
N6 Ni3 Ce01 136.21(19) . . ?
N6 Ni3 O6 94.7(2) . . ?
O2 Ni1 O1 82.74(19) . . ?
O2 Ni1 N1 177.4(2) . . ?
O2 Ni1 N2 95.2(2) . . ?
N1 Ni1 O1 94.7(2) . . ?
N2 Ni1 O1 177.7(2) . . ?
N2 Ni1 N1 87.4(3) . . ?
O4 Ni2 O3 83.35(18) . . ?
O4 Ni2 N3 176.6(2) . . ?
O3 Ni2 N3 94.5(2) . . ?
N4 Ni2 O4 95.0(2) . . ?
N4 Ni2 O3 177.0(2) . . ?
N4 Ni2 N3 87.3(2) . . ?
Ni1 O2 Ce01 109.99(19) . . ?
C10 O2 Ce01 122.1(4) . . ?
C10 O2 Ni1 127.9(4) . . ?
Ni2 O4 Ce01 109.46(18) . . ?
C26 O4 Ce01 123.5(3) . . ?
C26 O4 Ni2 126.8(4) . . ?
Ni3 O6 Ce01 108.47(18) . . ?
C42 O6 Ce01 123.7(4) . . ?
C42 O6 Ni3 126.6(4) . . ?
Ni2 O3 Ce01 108.75(18) . . ?
C15 O3 Ce01 122.5(4) . . ?
C15 O3 Ni2 127.1(4) . . ?
Ni3 O5 Ce01 108.57(18) . . ?
C31 O5 Ce01 123.2(3) . . ?
C31 O5 Ni3 128.2(4) . . ?
C49 O7 Ce01 94.2(3) . . ?
Ni1 O1 Ce01 109.54(19) . . ?
C47 O1 Ce01 123.4(4) . . ?
C47 O1 Ni1 127.0(4) . . ?
C49 O8 Ce01 95.7(4) . . ?
C51 O9 Ce01 95.7(4) . . ?
C51 O10 Ce01 93.4(4) . . ?
H11A O11 H11B 104.5 . . ?
O4 C26 C31 114.9(5) . . ?
O4 C26 C27 125.3(5) . . ?
C27 C26 C31 119.6(5) . . ?
C32 N5 Ni3 128.2(4) . . ?
C32 N5 C33 121.5(6) . . ?
C33 N5 Ni3 110.3(5) . . ?
C16 N3 Ni2 125.6(4) . . ?
C16 N3 C17 122.5(5) . . ?
C17 N3 Ni2 111.7(4) . . ?
C48 N1 Ni1 127.9(5) . . ?
C48 N1 C1 121.9(6) . . ?
C1 N1 Ni1 110.2(5) . . ?
O5 C31 C26 116.4(5) . . ?
O5 C31 C30 125.0(5) . . ?
C30 C31 C26 118.5(6) . . ?
O3 C15 C10 115.5(5) . . ?
O3 C15 C14 124.5(6) . . ?
C14 C15 C10 119.9(5) . . ?
O7 C49 Ce01 60.9(3) . . ?
O7 C49 C50 120.3(5) . . ?
O8 C49 Ce01 59.6(3) . . ?
O8 C49 O7 120.5(6) . . ?
O8 C49 C50 119.2(6) . . ?
C50 C49 Ce01 178.7(5) . . ?
C41 N6 Ni3 126.9(5) . . ?
C41 N6 C39 122.2(7) . . ?
C41 N6 C40 120.1(7) . . ?
C39 N6 Ni3 107.7(6) . . ?
C40 N6 Ni3 110.8(6) . . ?
C40 N6 C39 35.7(6) . . ?
C25 N4 Ni2 126.5(5) . . ?
C25 N4 C23 121.3(7) . . ?
C25 N4 C24 118.4(7) . . ?
C23 N4 Ni2 109.2(6) . . ?
C24 N4 Ni2 112.7(6) . . ?
C24 N4 C23 34.8(6) . . ?
O1 C47 C42 115.6(5) . . ?
O1 C47 C46 125.0(6) . . ?
C46 C47 C42 119.4(5) . . ?
C31 C30 C32 119.8(6) . . ?
C31 C30 C29 121.2(6) . . ?
C29 C30 C32 118.9(5) . . ?
O2 C10 C15 116.9(5) . . ?
O2 C10 C11 123.9(6) . . ?
C11 C10 C15 119.2(5) . . ?
C27 C28 H28 120.1 . . ?
C29 C28 H28 120.1 . . ?
C29 C28 C27 119.7(6) . . ?
O9 C51 Ce01 60.0(3) . . ?
O9 C51 O10 121.3(6) . . ?
O9 C51 C52 118.0(6) . . ?
O10 C51 Ce01 61.6(3) . . ?
O10 C51 C52 120.7(6) . . ?
C52 C51 Ce01 174.0(5) . . ?
C14 C13 H13 119.3 . . ?
C12 C13 H13 119.3 . . ?
C12 C13 C14 121.4(6) . . ?
C49 C50 H50A 109.5 . . ?
C49 C50 H50B 109.5 . . ?
C49 C50 H50C 109.5 . . ?
H50A C50 H50B 109.5 . . ?
H50A C50 H50C 109.5 . . ?
H50B C50 H50C 109.5 . . ?
O6 C42 C47 115.6(5) . . ?
O6 C42 C43 125.8(6) . . ?
C43 C42 C47 118.6(6) . . ?
C47 C46 C45 120.5(6) . . ?
C47 C46 C48 120.0(6) . . ?
C45 C46 C48 119.5(6) . . ?
C9 N2 Ni1 127.0(5) . . ?
C9 N2 C7 122.2(7) . . ?
C9 N2 C8 121.0(8) . . ?
C7 N2 Ni1 107.4(6) . . ?
C8 N2 Ni1 109.8(6) . . ?
C8 N2 C7 35.6(7) . . ?
C26 C27 C28 121.0(6) . . ?
C26 C27 C25 120.3(6) . . ?
C28 C27 C25 118.7(6) . . ?
C15 C14 C13 119.1(6) . . ?
C15 C14 C16 120.9(6) . . ?
C13 C14 C16 120.0(6) . . ?
N3 C16 C14 126.2(6) . . ?
N3 C16 H16 116.9 . . ?
C14 C16 H16 116.9 . . ?
C51 C52 H52A 109.5 . . ?
C51 C52 H52B 109.5 . . ?
C51 C52 H52C 109.5 . . ?
H52A C52 H52B 109.5 . . ?
H52A C52 H52C 109.5 . . ?
H52B C52 H52C 109.5 . . ?
N4 C25 C27 125.9(6) . . ?
N4 C25 H25 117.0 . . ?
C27 C25 H25 117.0 . . ?
N5 C32 C30 124.5(6) . . ?
N5 C32 H32 117.7 . . ?
C30 C32 H32 117.7 . . ?
H34A C34 H34B 108.1 . . ?
C35 C34 H34A 109.5 . . ?
C35 C34 H34B 109.5 . . ?
C33 C34 H34A 109.5 . . ?
C33 C34 H34B 109.5 . . ?
C33 C34 C35 110.8(6) . . ?
C46 C45 H45 120.1 . . ?
C44 C45 C46 119.7(6) . . ?
C44 C45 H45 120.1 . . ?
C30 C29 H29 120.1 . . ?
C28 C29 C30 119.8(6) . . ?
C28 C29 H29 120.1 . . ?
N1 C48 C46 125.1(6) . . ?
N1 C48 H48 117.5 . . ?
C46 C48 H48 117.5 . . ?
N3 C17 H17 96.6 . . ?
N3 C17 H17A 95.9 . . ?
H17 C17 H17A 154.4 . . ?
C18 C17 N3 120.9(6) . . ?
C18 C17 H17 96.6 . . ?
C18 C17 H17A 95.9 . . ?
C23 C17 N3 113.4(8) . . ?
C23 C17 H17 96.6 . . ?
C23 C17 H17A 57.8 . . ?
C23 C17 C18 121.7(8) . . ?
C23 C17 C24 38.1(7) . . ?
C24 C17 N3 113.0(7) . . ?
C24 C17 H17 58.6 . . ?
C24 C17 H17A 95.9 . . ?
C24 C17 C18 122.9(7) . . ?
C42 C43 C44 120.4(6) . . ?
C42 C43 C41 119.5(6) . . ?
C44 C43 C41 120.1(6) . . ?
C45 C44 C43 121.0(6) . . ?
C45 C44 H44 119.5 . . ?
C43 C44 H44 119.5 . . ?
H19A C19 H19B 106.6 . . ?
C18 C19 H19A 106.7 . . ?
C18 C19 H19B 106.7 . . ?
C20 C19 H19A 106.7 . . ?
C20 C19 H19B 106.7 . . ?
C20 C19 C18 122.6(6) . . ?
C10 C11 C12 119.0(6) . . ?
C10 C11 C9 120.6(6) . . ?
C12 C11 C9 120.4(6) . . ?
N6 C41 C43 126.2(6) . . ?
N6 C41 H41 116.9 . . ?
C43 C41 H41 116.9 . . ?
C17 C18 C19 113.3(6) . . ?
C17 C18 H18A 108.9 . . ?
C17 C18 H18B 108.9 . . ?
C19 C18 H18A 108.9 . . ?
C19 C18 H18B 108.9 . . ?
H18A C18 H18B 107.7 . . ?
H22A C22 H22B 107.9 . . ?
H22A C22 H22C 35.5 . . ?
H22A C22 H22D 74.5 . . ?
H22B C22 H22C 134.9 . . ?
H22B C22 H22D 36.0 . . ?
H22C C22 H22D 107.7 . . ?
C23 C22 H22A 109.2 . . ?
C23 C22 H22B 109.2 . . ?
C23 C22 H22C 77.3 . . ?
C23 C22 H22D 134.3 . . ?
C24 C22 H22A 132.7 . . ?
C24 C22 H22B 76.5 . . ?
C24 C22 H22C 108.9 . . ?
C24 C22 H22D 108.9 . . ?
C24 C22 C23 34.8(6) . . ?
C20 C22 H22A 109.2 . . ?
C20 C22 H22B 109.2 . . ?
C20 C22 H22C 108.9 . . ?
C20 C22 H22D 108.9 . . ?
C20 C22 C23 112.1(8) . . ?
C20 C22 C24 113.5(7) . . ?
C13 C12 C11 121.1(6) . . ?
C13 C12 H12 119.4 . . ?
C11 C12 H12 119.4 . . ?
N2 C9 C11 125.3(7) . . ?
N2 C9 H9 117.3 . . ?
C11 C9 H9 117.3 . . ?
H38C C38 H38D 109.4 . . ?
H38C C38 H38A 165.5 . . ?
H38C C38 H38B 56.8 . . ?
H38D C38 H38A 56.0 . . ?
H38D C38 H38B 52.6 . . ?
H38A C38 H38B 108.6 . . ?
C39 C38 H38C 111.7 . . ?
C39 C38 H38D 111.7 . . ?
C39 C38 H38A 76.4 . . ?
C39 C38 H38B 130.2 . . ?
C39 C38 C36 100.6(9) . . ?
C36 C38 H38C 111.7 . . ?
C36 C38 H38D 111.7 . . ?
C36 C38 H38A 77.4 . . ?
C36 C38 H38B 129.2 . . ?
C40 C38 H38C 76.9 . . ?
C40 C38 H38D 126.9 . . ?
C40 C38 H38A 110.4 . . ?
C40 C38 H38B 110.4 . . ?
C40 C38 C39 34.7(6) . . ?
C40 C38 C36 114.1(9) . . ?
C37 C38 H38C 78.1 . . ?
C37 C38 H38D 126.7 . . ?
C37 C38 H38A 110.4 . . ?
C37 C38 H38B 110.4 . . ?
C37 C38 C39 113.6(9) . . ?
C37 C38 C36 33.6(7) . . ?
C37 C38 C40 106.4(9) . . ?
H3B C3 H3AA 14.0 . . ?
H3B C3 H3AB 97.4 . . ?
H3AA C3 H3AB 107.1 . . ?
C4 C3 H3B 121.0 . . ?
C4 C3 H3AA 134.1 . . ?
C4 C3 H3AB 64.1 . . ?
C4 C3 C5 46.2(9) . . ?
C4 C3 C2 118.0(9) . . ?
C5 C3 H3B 102.1 . . ?
C5 C3 H3AA 107.7 . . ?
C5 C3 H3AB 107.7 . . ?
C5 C3 C2 118.4(8) . . ?
C2 C3 H3B 121.0 . . ?
C2 C3 H3AA 107.7 . . ?
C2 C3 H3AB 107.7 . . ?
H6BC C6 H6BD 109.2 . . ?
H6BC C6 H6AA 60.3 . . ?
H6BC C6 H6AB 49.2 . . ?
H6BD C6 H6AA 168.9 . . ?
H6BD C6 H6AB 60.1 . . ?
H6AA C6 H6AB 109.3 . . ?
C7 C6 H6BC 111.3 . . ?
C7 C6 H6BD 111.3 . . ?
C7 C6 H6AA 77.5 . . ?
C7 C6 H6AB 128.4 . . ?
C8 C6 H6BC 126.7 . . ?
C8 C6 H6BD 77.3 . . ?
C8 C6 H6AA 111.5 . . ?
C8 C6 H6AB 111.5 . . ?
C8 C6 C7 34.1(7) . . ?
C4 C6 H6BC 111.3 . . ?
C4 C6 H6BD 111.3 . . ?
C4 C6 H6AA 71.9 . . ?
C4 C6 H6AB 129.1 . . ?
C4 C6 C7 102.1(9) . . ?
C4 C6 C8 114.7(9) . . ?
C5 C6 H6BC 131.7 . . ?
C5 C6 H6BD 72.0 . . ?
C5 C6 H6AA 111.5 . . ?
C5 C6 H6AB 111.5 . . ?
C5 C6 C7 112.5(9) . . ?
C5 C6 C8 101.2(9) . . ?
C5 C6 C4 39.7(8) . . ?
N4 C23 H23 108.4 . . ?
C17 C23 N4 106.1(9) . . ?
C17 C23 C22 114.0(10) . . ?
C17 C23 H23 108.4 . . ?
C22 C23 N4 111.5(9) . . ?
C22 C23 H23 108.4 . . ?
C24 C23 N4 70.5(11) . . ?
C24 C23 C17 73.9(13) . . ?
C24 C23 C22 70.5(12) . . ?
C24 C23 H23 177.7 . . ?
N6 C39 C38 108.2(9) . . ?
N6 C39 H39 108.6 . . ?
C38 C39 H39 108.6 . . ?
C33 C39 N6 108.0(11) . . ?
C33 C39 C38 114.7(10) . . ?
C33 C39 H39 108.6 . . ?
C40 C39 N6 69.6(13) . . ?
C40 C39 C38 71.1(12) . . ?
C40 C39 H39 177.8 . . ?
C40 C39 C33 73.4(14) . . ?
C34 C35 H35A 119.2 . . ?
C34 C35 H35 118.4 . . ?
H35A C35 H35 41.8 . . ?
C36 C35 C34 121.5(11) . . ?
C36 C35 H35A 119.2 . . ?
C36 C35 H35 104.6 . . ?
C36 C35 C37 40.3(9) . . ?
C37 C35 C34 123.2(10) . . ?
C37 C35 H35A 102.8 . . ?
C37 C35 H35 118.4 . . ?
N5 C33 H33A 97.2 . . ?
N5 C33 H33 96.5 . . ?
C34 C33 N5 119.7(7) . . ?
C34 C33 H33A 97.2 . . ?
C34 C33 H33 96.5 . . ?
C39 C33 N5 112.6(8) . . ?
C39 C33 C34 123.0(9) . . ?
C39 C33 H33A 97.2 . . ?
C39 C33 H33 55.3 . . ?
C39 C33 C40 41.3(8) . . ?
H33A C33 H33 152.4 . . ?
C40 C33 N5 113.7(8) . . ?
C40 C33 C34 122.8(9) . . ?
C40 C33 H33A 56.0 . . ?
C40 C33 H33 96.5 . . ?
C38 C36 H36 123.9 . . ?
C35 C36 C38 112.2(13) . . ?
C35 C36 H36 123.9 . . ?
C37 C36 C38 68.3(17) . . ?
C37 C36 C35 71.9(18) . . ?
C37 C36 H36 127.6 . . ?
N2 C7 C6 108.7(9) . . ?
N2 C7 H7 108.7 . . ?
C6 C7 H7 108.7 . . ?
C8 C7 N2 69.4(12) . . ?
C8 C7 C6 72.6(13) . . ?
C8 C7 H7 178.0 . . ?
C8 C7 C1 71.9(16) . . ?
C1 C7 N2 108.2(11) . . ?
C1 C7 C6 113.9(12) . . ?
C1 C7 H7 108.7 . . ?
N4 C24 H24 107.5 . . ?
C17 C24 N4 105.4(9) . . ?
C17 C24 C22 113.2(9) . . ?
C17 C24 H24 107.5 . . ?
C22 C24 N4 115.5(9) . . ?
C22 C24 H24 107.5 . . ?
C23 C24 N4 74.7(13) . . ?
C23 C24 C17 68.0(13) . . ?
C23 C24 C22 74.7(13) . . ?
C23 C24 H24 175.4 . . ?
N6 C40 C38 111.9(9) . . ?
N6 C40 H40 108.6 . . ?
C38 C40 H40 108.6 . . ?
C39 C40 N6 74.7(12) . . ?
C39 C40 C38 74.2(12) . . ?
C39 C40 C33 65.3(13) . . ?
C39 C40 H40 173.9 . . ?
C33 C40 N6 106.8(10) . . ?
C33 C40 C38 112.2(11) . . ?
C33 C40 H40 108.6 . . ?
N2 C8 C6 111.5(9) . . ?
N2 C8 H8 108.6 . . ?
C6 C8 H8 108.6 . . ?
C7 C8 N2 75.0(12) . . ?
C7 C8 C6 73.3(13) . . ?
C7 C8 H8 174.4 . . ?
C7 C8 C1 65.9(14) . . ?
C1 C8 N2 108.2(11) . . ?
C1 C8 C6 111.3(11) . . ?
C1 C8 H8 108.6 . . ?
C19 C20 C22 122.2(7) . . ?
C19 C20 H20A 106.8 . . ?
C19 C20 H20B 106.8 . . ?
C22 C20 H20A 106.8 . . ?
C22 C20 H20B 106.8 . . ?
H20A C20 H20B 106.6 . . ?
C38 C37 H37 122.3 . . ?
C35 C37 C38 115.4(11) . . ?
C35 C37 H37 122.3 . . ?
C36 C37 C38 78.2(18) . . ?
C36 C37 C35 67.8(17) . . ?
C36 C37 H37 123.0 . . ?
C3 C4 C6 113.3(11) . . ?
C3 C4 H4 123.3 . . ?
C6 C4 H4 123.3 . . ?
C5 C4 C3 67.3(13) . . ?
C5 C4 C6 69.8(12) . . ?
C5 C4 H4 131.7 . . ?
C3 C5 C6 113.3(12) . . ?
C3 C5 H5A 108.9 . . ?
C3 C5 H5B 108.9 . . ?
C6 C5 H5A 108.9 . . ?
C6 C5 H5B 108.9 . . ?
C4 C5 C3 66.5(13) . . ?
C4 C5 C6 70.5(12) . . ?
C4 C5 H5A 77.9 . . ?
C4 C5 H5B 173.9 . . ?
H5A C5 H5B 107.7 . . ?
N1 C1 H1B 98.5 . . ?
N1 C1 H1A 95.8 . . ?
N1 C1 C2 118.3(7) . . ?
C7 C1 N1 111.8(9) . . ?
C7 C1 C8 42.2(8) . . ?
C7 C1 H1B 98.5 . . ?
C7 C1 H1A 53.6 . . ?
C7 C1 C2 123.5(9) . . ?
C8 C1 N1 113.4(8) . . ?
C8 C1 H1B 56.3 . . ?
C8 C1 H1A 95.8 . . ?
C8 C1 C2 125.3(9) . . ?
H1B C1 H1A 151.9 . . ?
C2 C1 H1B 98.5 . . ?
C2 C1 H1A 95.8 . . ?
C3 C2 H2A 109.4 . . ?
C3 C2 H2B 109.4 . . ?
C1 C2 C3 111.1(6) . . ?
C1 C2 H2A 109.4 . . ?
C1 C2 H2B 109.4 . . ?
H2A C2 H2B 108.0 . . ?

loop_
_geom_bond_atom_site_label_1
_geom_bond_atom_site_label_2
_geom_bond_distance
_geom_bond_site_symmetry_2
_geom_bond_publ_flag
Ce01 O2 2.528(4) . ?
Ce01 O4 2.513(4) . ?
Ce01 O6 2.516(4) . ?
Ce01 O3 2.531(4) . ?
Ce01 O5 2.530(4) . ?
Ce01 O7 2.620(4) . ?
Ce01 O1 2.525(4) . ?
Ce01 O8 2.592(4) . ?
Ce01 O9 2.582(5) . ?
Ce01 O10 2.615(5) . ?
Ce01 C49 2.991(6) . ?
Ce01 C51 2.968(7) . ?
Ni3 O6 1.860(4) . ?
Ni3 O5 1.840(4) . ?
Ni3 N5 1.842(5) . ?
Ni3 N6 1.852(6) . ?
Ni1 O2 1.837(4) . ?
Ni1 O1 1.853(4) . ?
Ni1 N1 1.849(5) . ?
Ni1 N2 1.839(6) . ?
Ni2 O4 1.852(4) . ?
Ni2 O3 1.852(4) . ?
Ni2 N3 1.858(5) . ?
Ni2 N4 1.851(5) . ?
O2 C10 1.322(7) . ?
O4 C26 1.336(7) . ?
O6 C42 1.316(7) . ?
O3 C15 1.323(7) . ?
O5 C31 1.308(7) . ?
O7 C49 1.261(7) . ?
O1 C47 1.316(7) . ?
O8 C49 1.255(7) . ?
O9 C51 1.231(8) . ?
O10 C51 1.260(8) . ?
O11 H11A 0.8700 . ?
O11 H11B 0.8698 . ?
C26 C31 1.443(8) . ?
C26 C27 1.390(9) . ?
N5 C32 1.273(8) . ?
N5 C33 1.502(9) . ?
N3 C16 1.292(8) . ?
N3 C17 1.473(8) . ?
N1 C48 1.257(9) . ?
N1 C1 1.499(10) . ?
C31 C30 1.388(8) . ?
C15 C10 1.446(9) . ?
C15 C14 1.389(9) . ?
C49 C50 1.496(9) . ?
N6 C41 1.291(9) . ?
N6 C39 1.562(15) . ?
N6 C40 1.518(15) . ?
N4 C25 1.300(8) . ?
N4 C23 1.566(14) . ?
N4 C24 1.530(13) . ?
C47 C42 1.435(9) . ?
C47 C46 1.405(9) . ?
C30 C32 1.479(9) . ?
C30 C29 1.430(9) . ?
C10 C11 1.414(9) . ?
C28 H28 0.9500 . ?
C28 C27 1.418(9) . ?
C28 C29 1.378(9) . ?
C51 C52 1.508(9) . ?
C13 H13 0.9500 . ?
C13 C14 1.427(9) . ?
C13 C12 1.353(9) . ?
C50 H50A 0.9800 . ?
C50 H50B 0.9800 . ?
C50 H50C 0.9800 . ?
C42 C43 1.409(9) . ?
C46 C45 1.419(9) . ?
C46 C48 1.475(10) . ?
N2 C9 1.291(9) . ?
N2 C7 1.574(14) . ?
N2 C8 1.525(14) . ?
C27 C25 1.452(9) . ?
C14 C16 1.439(9) . ?
C16 H16 0.9500 . ?
C52 H52A 0.9800 . ?
C52 H52B 0.9800 . ?
C52 H52C 0.9800 . ?
C25 H25 0.9500 . ?
C32 H32 0.9500 . ?
C34 H34A 0.9900 . ?
C34 H34B 0.9900 . ?
C34 C35 1.508(11) . ?
C34 C33 1.479(10) . ?
C45 H45 0.9500 . ?
C45 C44 1.370(10) . ?
C29 H29 0.9500 . ?
C48 H48 0.9500 . ?
C17 H17 1.0000 . ?
C17 H17A 1.0000 . ?
C17 C18 1.470(9) . ?
C17 C23 1.392(16) . ?
C17 C24 1.443(14) . ?
C43 C44 1.411(9) . ?
C43 C41 1.449(10) . ?
C44 H44 0.9500 . ?
C19 H19A 0.9900 . ?
C19 H19B 0.9900 . ?
C19 C18 1.483(9) . ?
C19 C20 1.398(11) . ?
C11 C12 1.418(10) . ?
C11 C9 1.450(10) . ?
C41 H41 0.9500 . ?
C18 H18A 0.9900 . ?
C18 H18B 0.9900 . ?
C22 H22A 0.9900 . ?
C22 H22B 0.9900 . ?
C22 H22C 0.9900 . ?
C22 H22D 0.9900 . ?
C22 C23 1.563(15) . ?
C22 C24 1.527(14) . ?
C22 C20 1.478(11) . ?
C12 H12 0.9500 . ?
C9 H9 0.9500 . ?
C38 H38C 0.9900 . ?
C38 H38D 0.9900 . ?
C38 H38A 0.9900 . ?
C38 H38B 0.9900 . ?
C38 C39 1.595(13) . ?
C38 C36 1.62(2) . ?
C38 C40 1.569(15) . ?
C38 C37 1.541(17) . ?
C3 H3B 0.9500 . ?
C3 H3AA 0.9900 . ?
C3 H3AB 0.9900 . ?
C3 C4 1.381(18) . ?
C3 C5 1.389(18) . ?
C3 C2 1.540(11) . ?
C6 H6BC 0.9900 . ?
C6 H6BD 0.9900 . ?
C6 H6AA 0.9900 . ?
C6 H6AB 0.9900 . ?
C6 C7 1.623(16) . ?
C6 C8 1.616(16) . ?
C6 C4 1.602(16) . ?
C6 C5 1.594(17) . ?
C23 H23 1.0000 . ?
C23 C24 0.926(16) . ?
C39 H39 1.0000 . ?
C39 C33 1.302(16) . ?
C39 C40 0.945(17) . ?
C35 H35A 0.9500 . ?
C35 H35 0.9500 . ?
C35 C36 1.31(2) . ?
C35 C37 1.349(18) . ?
C33 H33A 1.0000 . ?
C33 H33 1.0000 . ?
C33 C40 1.373(17) . ?
C36 H36 0.9500 . ?
C36 C37 0.92(2) . ?
C7 H7 1.0000 . ?
C7 C8 0.949(18) . ?
C7 C1 1.290(18) . ?
C24 H24 1.0000 . ?
C40 H40 1.0000 . ?
C8 H8 1.0000 . ?
C8 C1 1.343(17) . ?
C20 H20A 0.9900 . ?
C20 H20B 0.9900 . ?
C37 H37 0.9500 . ?
C4 H4 0.9500 . ?
C4 C5 1.09(2) . ?
C5 H5A 0.9900 . ?
C5 H5B 0.9900 . ?
C1 H1B 1.0000 . ?
C1 H1A 1.0000 . ?
C1 C2 1.500(10) . ?
C2 H2A 0.9900 . ?
C2 H2B 0.9900 . ?

loop_
_geom_torsion_atom_site_label_1
_geom_torsion_atom_site_label_2
_geom_torsion_atom_site_label_3
_geom_torsion_atom_site_label_4
_geom_torsion
_geom_torsion_site_symmetry_1
_geom_torsion_site_symmetry_2
_geom_torsion_site_symmetry_3
_geom_torsion_site_symmetry_4
_geom_torsion_publ_flag
Ce01 Ni3 O6 C42 167.9(6) . . . . ?
Ce01 Ni3 O5 C31 179.2(6) . . . . ?
Ce01 Ni3 N5 C32 7.4(8) . . . . ?
Ce01 Ni3 N5 C33 -174.4(6) . . . . ?
Ce01 Ni3 N6 C41 -6.8(9) . . . . ?
Ce01 Ni3 N6 C39 -166.3(6) . . . . ?
Ce01 Ni3 N6 C40 156.0(6) . . . . ?
Ce01 O2 C10 C15 -1.8(7) . . . . ?
Ce01 O2 C10 C11 179.3(5) . . . . ?
Ce01 O4 C26 C31 5.6(7) . . . . ?
Ce01 O4 C26 C27 -179.5(4) . . . . ?
Ce01 O6 C42 C47 -6.2(8) . . . . ?
Ce01 O6 C42 C43 172.5(5) . . . . ?
Ce01 O3 C15 C10 9.0(7) . . . . ?
Ce01 O3 C15 C14 -171.6(5) . . . . ?
Ce01 O5 C31 C26 0.1(7) . . . . ?
Ce01 O5 C31 C30 179.4(4) . . . . ?
Ce01 O7 C49 O8 0.8(6) . . . . ?
Ce01 O7 C49 C50 -179.3(5) . . . . ?
Ce01 O1 C47 C42 -2.7(7) . . . . ?
Ce01 O1 C47 C46 178.4(5) . . . . ?
Ce01 O8 C49 O7 -0.8(6) . . . . ?
Ce01 O8 C49 C50 179.3(5) . . . . ?
Ce01 O9 C51 O10 -5.2(7) . . . . ?
Ce01 O9 C51 C52 173.6(5) . . . . ?
Ce01 O10 C51 O9 5.1(7) . . . . ?
Ce01 O10 C51 C52 -173.6(5) . . . . ?
Ni3 O6 C42 C47 -172.4(4) . . . . ?
Ni3 O6 C42 C43 6.3(9) . . . . ?
Ni3 O5 C31 C26 -178.9(4) . . . . ?
Ni3 O5 C31 C30 0.4(8) . . . . ?
Ni3 N5 C32 C30 -3.4(10) . . . . ?
Ni3 N5 C33 C34 178.9(9) . . . . ?
Ni3 N5 C33 C39 -24.7(14) . . . . ?
Ni3 N5 C33 C40 20.3(14) . . . . ?
Ni3 N6 C41 C43 3.0(13) . . . . ?
Ni3 N6 C39 C38 -162.2(7) . . . . ?
Ni3 N6 C39 C33 -37.5(12) . . . . ?
Ni3 N6 C39 C40 -101.2(12) . . . . ?
Ni3 N6 C40 C38 157.1(8) . . . . ?
Ni3 N6 C40 C39 91.6(12) . . . . ?
Ni3 N6 C40 C33 33.9(12) . . . . ?
Ni1 O2 C10 C15 176.5(4) . . . . ?
Ni1 O2 C10 C11 -2.3(9) . . . . ?
Ni1 O1 C47 C42 176.7(4) . . . . ?
Ni1 O1 C47 C46 -2.3(9) . . . . ?
Ni1 N1 C48 C46 -7.9(11) . . . . ?
Ni1 N1 C1 C7 -27.1(14) . . . . ?
Ni1 N1 C1 C8 18.8(13) . . . . ?
Ni1 N1 C1 C2 -179.9(8) . . . . ?
Ni1 N2 C9 C11 5.0(14) . . . . ?
Ni1 N2 C7 C6 -162.2(9) . . . . ?
Ni1 N2 C7 C8 -99.9(12) . . . . ?
Ni1 N2 C7 C1 -38.2(14) . . . . ?
Ni1 N2 C8 C6 157.3(8) . . . . ?
Ni1 N2 C8 C7 92.5(12) . . . . ?
Ni1 N2 C8 C1 34.7(13) . . . . ?
Ni2 O4 C26 C31 179.1(4) . . . . ?
Ni2 O4 C26 C27 -5.9(8) . . . . ?
Ni2 O3 C15 C10 172.6(4) . . . . ?
Ni2 O3 C15 C14 -8.0(9) . . . . ?
Ni2 N3 C16 C14 9.0(9) . . . . ?
Ni2 N3 C17 C18 -176.1(6) . . . . ?
Ni2 N3 C17 C23 -18.2(10) . . . . ?
Ni2 N3 C17 C24 23.4(10) . . . . ?
Ni2 N4 C25 C27 -2.4(11) . . . . ?
Ni2 N4 C23 C17 -36.5(11) . . . . ?
Ni2 N4 C23 C22 -161.2(7) . . . . ?
Ni2 N4 C23 C24 -102.5(12) . . . . ?
Ni2 N4 C24 C17 29.9(11) . . . . ?
Ni2 N4 C24 C22 155.5(8) . . . . ?
Ni2 N4 C24 C23 91.3(12) . . . . ?
O2 Ni1 O1 Ce01 0.41(19) . . . . ?
O2 Ni1 O1 C47 -179.0(5) . . . . ?
O2 Ni1 N2 C9 -3.3(8) . . . . ?
O2 Ni1 N2 C7 -162.5(8) . . . . ?
O2 Ni1 N2 C8 159.9(7) . . . . ?
O2 C10 C11 C12 -177.4(6) . . . . ?
O2 C10 C11 C9 2.9(11) . . . . ?
O4 Ni2 O3 Ce01 -0.36(19) . . . . ?
O4 Ni2 O3 C15 -165.8(5) . . . . ?
O4 Ni2 N4 C25 0.4(7) . . . . ?
O4 Ni2 N4 C23 -160.3(7) . . . . ?
O4 Ni2 N4 C24 162.6(7) . . . . ?
O4 C26 C31 O5 -3.5(7) . . . . ?
O4 C26 C31 C30 177.1(5) . . . . ?
O4 C26 C27 C28 -176.8(6) . . . . ?
O4 C26 C27 C25 3.6(10) . . . . ?
O6 Ni3 O5 Ce01 -4.77(19) . . . . ?
O6 Ni3 O5 C31 174.4(5) . . . . ?
O6 Ni3 N6 C41 0.3(8) . . . . ?
O6 Ni3 N6 C39 -159.2(7) . . . . ?
O6 Ni3 N6 C40 163.1(7) . . . . ?
O6 C42 C43 C44 174.3(6) . . . . ?
O6 C42 C43 C41 -2.4(11) . . . . ?
O3 Ni2 O4 Ce01 0.37(19) . . . . ?
O3 Ni2 O4 C26 -173.9(5) . . . . ?
O3 Ni2 N3 C16 -11.9(5) . . . . ?
O3 Ni2 N3 C17 173.6(5) . . . . ?
O3 C15 C10 O2 -4.6(8) . . . . ?
O3 C15 C10 C11 174.3(6) . . . . ?
O3 C15 C14 C13 -177.2(6) . . . . ?
O3 C15 C14 C16 0.8(10) . . . . ?
O5 Ni3 O6 Ce01 4.80(19) . . . . ?
O5 Ni3 O6 C42 172.7(5) . . . . ?
O5 Ni3 N5 C32 4.9(7) . . . . ?
O5 Ni3 N5 C33 -176.9(7) . . . . ?
O5 C31 C30 C32 2.7(9) . . . . ?
O5 C31 C30 C29 179.3(5) . . . . ?
O1 Ni1 O2 Ce01 -0.41(19) . . . . ?
O1 Ni1 O2 C10 -178.9(5) . . . . ?
O1 Ni1 N1 C48 4.4(7) . . . . ?
O1 Ni1 N1 C1 -176.9(6) . . . . ?
O1 C47 C42 O6 5.6(8) . . . . ?
O1 C47 C42 C43 -173.3(6) . . . . ?
O1 C47 C46 C45 178.4(6) . . . . ?
O1 C47 C46 C48 -0.4(10) . . . . ?
C26 C31 C30 C32 -178.0(5) . . . . ?
C26 C31 C30 C29 -1.4(9) . . . . ?
C26 C27 C25 N4 0.8(11) . . . . ?
N5 Ni3 O5 Ce01 177.4(2) . . . . ?
N5 Ni3 O5 C31 -3.5(5) . . . . ?
N5 Ni3 N6 C41 178.2(8) . . . . ?
N5 Ni3 N6 C39 18.8(7) . . . . ?
N5 Ni3 N6 C40 -19.0(7) . . . . ?
N5 C33 C40 N6 -34.1(15) . . . . ?
N5 C33 C40 C38 -157.1(9) . . . . ?
N5 C33 C40 C39 -97.9(14) . . . . ?
N3 Ni2 O3 Ce01 177.0(2) . . . . ?
N3 Ni2 O3 C15 11.6(5) . . . . ?
N3 Ni2 N4 C25 -177.1(7) . . . . ?
N3 Ni2 N4 C23 22.3(7) . . . . ?
N3 Ni2 N4 C24 -14.9(8) . . . . ?
N3 C17 C18 C19 -179.2(7) . . . . ?
N3 C17 C23 N4 34.3(12) . . . . ?
N3 C17 C23 C22 157.4(8) . . . . ?
N3 C17 C23 C24 97.9(12) . . . . ?
N3 C17 C24 N4 -33.1(12) . . . . ?
N3 C17 C24 C22 -160.2(8) . . . . ?
N3 C17 C24 C23 -99.1(13) . . . . ?
N1 Ni1 O1 Ce01 -179.9(2) . . . . ?
N1 Ni1 O1 C47 0.6(5) . . . . ?
N1 Ni1 N2 C9 177.0(8) . . . . ?
N1 Ni1 N2 C7 17.9(8) . . . . ?
N1 Ni1 N2 C8 -19.7(7) . . . . ?
N1 C1 C2 C3 179.4(8) . . . . ?
C31 C26 C27 C28 -2.1(9) . . . . ?
C31 C26 C27 C25 178.3(6) . . . . ?
C31 C30 C32 N5 -1.2(10) . . . . ?
C31 C30 C29 C28 1.3(10) . . . . ?
C15 C10 C11 C12 3.8(10) . . . . ?
C15 C10 C11 C9 -175.9(7) . . . . ?
C15 C14 C16 N3 -1.4(10) . . . . ?
N6 Ni3 O6 Ce01 -172.6(2) . . . . ?
N6 Ni3 O6 C42 -4.8(6) . . . . ?
N6 Ni3 N5 C32 -177.6(7) . . . . ?
N6 Ni3 N5 C33 0.6(7) . . . . ?
N6 C39 C33 N5 39.3(15) . . . . ?
N6 C39 C33 C34 -165.2(10) . . . . ?
N6 C39 C33 C40 -61.3(13) . . . . ?
N6 C39 C40 C38 -118.6(7) . . . . ?
N6 C39 C40 C33 117.1(7) . . . . ?
N4 Ni2 O4 Ce01 177.9(3) . . . . ?
N4 Ni2 O4 C26 3.6(5) . . . . ?
N4 Ni2 N3 C16 170.5(6) . . . . ?
N4 Ni2 N3 C17 -4.0(5) . . . . ?
N4 C23 C24 C17 114.1(7) . . . . ?
N4 C23 C24 C22 -122.5(7) . . . . ?
C47 C42 C43 C44 -7.0(10) . . . . ?
C47 C42 C43 C41 176.3(6) . . . . ?
C47 C46 C45 C44 -3.6(10) . . . . ?
C47 C46 C48 N1 5.7(11) . . . . ?
C10 C15 C14 C13 2.1(9) . . . . ?
C10 C15 C14 C16 -179.9(5) . . . . ?
C10 C11 C12 C13 0.4(11) . . . . ?
C10 C11 C9 N2 -4.4(13) . . . . ?
C28 C27 C25 N4 -178.9(7) . . . . ?
C13 C14 C16 N3 176.5(6) . . . . ?
C42 C47 C46 C45 -0.5(10) . . . . ?
C42 C47 C46 C48 -179.3(6) . . . . ?
C42 C43 C44 C45 3.0(10) . . . . ?
C42 C43 C41 N6 -2.6(13) . . . . ?
C46 C47 C42 O6 -175.4(6) . . . . ?
C46 C47 C42 C43 5.8(9) . . . . ?
C46 C45 C44 C43 2.4(10) . . . . ?
N2 Ni1 O2 Ce01 -179.5(3) . . . . ?
N2 Ni1 O2 C10 2.0(6) . . . . ?
N2 Ni1 N1 C48 -176.5(7) . . . . ?
N2 Ni1 N1 C1 2.1(7) . . . . ?
N2 C7 C8 C6 -118.5(7) . . . . ?
N2 C7 C8 C1 118.3(8) . . . . ?
N2 C7 C1 N1 41.1(16) . . . . ?
N2 C7 C1 C8 -60.2(13) . . . . ?
N2 C7 C1 C2 -167.7(9) . . . . ?
N2 C8 C1 N1 -33.7(15) . . . . ?
N2 C8 C1 C7 63.6(12) . . . . ?
N2 C8 C1 C2 166.6(10) . . . . ?
C27 C26 C31 O5 -178.8(5) . . . . ?
C27 C26 C31 C30 1.8(8) . . . . ?
C27 C28 C29 C30 -1.5(10) . . . . ?
C14 C15 C10 O2 176.1(6) . . . . ?
C14 C15 C10 C11 -5.0(9) . . . . ?
C14 C13 C12 C11 -3.5(11) . . . . ?
C16 N3 C17 C18 9.2(11) . . . . ?
C16 N3 C17 C23 167.1(8) . . . . ?
C16 N3 C17 C24 -151.3(9) . . . . ?
C25 N4 C23 C17 161.7(8) . . . . ?
C25 N4 C23 C22 37.0(14) . . . . ?
C25 N4 C23 C24 95.7(14) . . . . ?
C25 N4 C24 C17 -166.3(8) . . . . ?
C25 N4 C24 C22 -40.7(14) . . . . ?
C25 N4 C24 C23 -104.9(13) . . . . ?
C32 N5 C33 C34 -2.7(16) . . . . ?
C32 N5 C33 C39 153.6(11) . . . . ?
C32 N5 C33 C40 -161.3(10) . . . . ?
C32 C30 C29 C28 177.9(6) . . . . ?
C34 C35 C36 C38 49(2) . . . . ?
C34 C35 C36 C37 105.6(19) . . . . ?
C34 C35 C37 C38 -37(2) . . . . ?
C34 C35 C37 C36 -101(2) . . . . ?
C34 C33 C40 N6 168.1(10) . . . . ?
C34 C33 C40 C38 45.1(18) . . . . ?
C34 C33 C40 C39 104.3(16) . . . . ?
C45 C46 C48 N1 -173.1(7) . . . . ?
C29 C30 C32 N5 -177.8(6) . . . . ?
C29 C28 C27 C26 1.9(10) . . . . ?
C29 C28 C27 C25 -178.5(6) . . . . ?
C48 N1 C1 C7 151.7(12) . . . . ?
C48 N1 C1 C8 -162.4(10) . . . . ?
C48 N1 C1 C2 -1.1(14) . . . . ?
C48 C46 C45 C44 175.2(6) . . . . ?
C17 N3 C16 C14 -177.0(6) . . . . ?
C17 C23 C24 N4 -114.1(7) . . . . ?
C17 C23 C24 C22 123.4(7) . . . . ?
C44 C43 C41 N6 -179.2(8) . . . . ?
C41 N6 C39 C38 37.2(14) . . . . ?
C41 N6 C39 C33 161.9(10) . . . . ?
C41 N6 C39 C40 98.1(14) . . . . ?
C41 N6 C40 C38 -38.8(14) . . . . ?
C41 N6 C40 C39 -104.3(13) . . . . ?
C41 N6 C40 C33 -162.0(10) . . . . ?
C41 C43 C44 C45 179.7(7) . . . . ?
C18 C17 C23 N4 -167.9(8) . . . . ?
C18 C17 C23 C22 -44.9(14) . . . . ?
C18 C17 C23 C24 -104.3(13) . . . . ?
C18 C17 C24 N4 166.9(8) . . . . ?
C18 C17 C24 C22 39.8(15) . . . . ?
C18 C17 C24 C23 100.9(14) . . . . ?
C18 C19 C20 C22 -3(2) . . . . ?
C22 C23 C24 N4 122.5(7) . . . . ?
C22 C23 C24 C17 -123.4(7) . . . . ?
C12 C13 C14 C15 2.1(10) . . . . ?
C12 C13 C14 C16 -175.8(6) . . . . ?
C12 C11 C9 N2 176.0(8) . . . . ?
C9 N2 C7 C6 37.4(16) . . . . ?
C9 N2 C7 C8 99.7(15) . . . . ?
C9 N2 C7 C1 161.5(11) . . . . ?
C9 N2 C8 C6 -38.3(15) . . . . ?
C9 N2 C8 C7 -103.1(14) . . . . ?
C9 N2 C8 C1 -160.9(10) . . . . ?
C9 C11 C12 C13 -179.9(7) . . . . ?
C38 C39 C33 N5 160.0(10) . . . . ?
C38 C39 C33 C34 -44(2) . . . . ?
C38 C39 C33 C40 59.4(13) . . . . ?
C38 C39 C40 N6 118.6(7) . . . . ?
C38 C39 C40 C33 -124.3(8) . . . . ?
C38 C36 C37 C35 123.9(8) . . . . ?
C3 C4 C5 C6 -127.7(9) . . . . ?
C6 C7 C8 N2 118.5(7) . . . . ?
C6 C7 C8 C1 -123.3(8) . . . . ?
C6 C7 C1 N1 161.9(10) . . . . ?
C6 C7 C1 C8 60.7(14) . . . . ?
C6 C7 C1 C2 -47(2) . . . . ?
C6 C8 C1 N1 -156.5(9) . . . . ?
C6 C8 C1 C7 -59.2(13) . . . . ?
C6 C8 C1 C2 43.8(18) . . . . ?
C6 C4 C5 C3 127.7(9) . . . . ?
C23 N4 C25 C27 156.1(9) . . . . ?
C23 N4 C24 C17 -61.4(13) . . . . ?
C23 N4 C24 C22 64.3(13) . . . . ?
C23 C17 C18 C19 24.6(13) . . . . ?
C23 C17 C24 N4 66.0(13) . . . . ?
C23 C17 C24 C22 -61.1(13) . . . . ?
C23 C22 C24 N4 -64.3(13) . . . . ?
C23 C22 C24 C17 57.3(13) . . . . ?
C23 C22 C20 C19 -16(2) . . . . ?
C39 N6 C41 C43 159.8(9) . . . . ?
C39 N6 C40 C38 65.5(12) . . . . ?
C39 N6 C40 C33 -57.7(13) . . . . ?
C39 C38 C36 C35 -58.8(17) . . . . ?
C39 C38 C36 C37 -117.2(17) . . . . ?
C39 C38 C40 N6 -65.8(12) . . . . ?
C39 C38 C40 C33 54.2(13) . . . . ?
C39 C38 C37 C35 14(2) . . . . ?
C39 C38 C37 C36 72.7(19) . . . . ?
C39 C33 C40 N6 63.8(12) . . . . ?
C39 C33 C40 C38 -59.2(12) . . . . ?
C35 C34 C33 N5 177.8(10) . . . . ?
C35 C34 C33 C39 24.0(18) . . . . ?
C35 C34 C33 C40 -25.6(18) . . . . ?
C35 C36 C37 C38 -123.9(8) . . . . ?
C33 N5 C32 C30 178.6(8) . . . . ?
C33 C34 C35 C36 -27.2(19) . . . . ?
C33 C34 C35 C37 21(2) . . . . ?
C33 C39 C40 N6 -117.1(7) . . . . ?
C33 C39 C40 C38 124.3(8) . . . . ?
C36 C38 C39 N6 177.3(11) . . . . ?
C36 C38 C39 C33 56.7(16) . . . . ?
C36 C38 C39 C40 117.3(15) . . . . ?
C36 C38 C40 N6 -138.9(11) . . . . ?
C36 C38 C40 C39 -73.0(16) . . . . ?
C36 C38 C40 C33 -18.8(16) . . . . ?
C36 C38 C37 C35 -58.2(16) . . . . ?
C36 C35 C37 C38 64.0(17) . . . . ?
C7 N2 C9 C11 161.3(10) . . . . ?
C7 N2 C8 C6 64.9(13) . . . . ?
C7 N2 C8 C1 -57.8(14) . . . . ?
C7 C6 C8 N2 -65.9(12) . . . . ?
C7 C6 C8 C1 55.0(14) . . . . ?
C7 C6 C4 C3 -58.1(16) . . . . ?
C7 C6 C4 C5 -110.8(14) . . . . ?
C7 C6 C5 C3 29.5(18) . . . . ?
C7 C6 C5 C4 81.7(15) . . . . ?
C7 C8 C1 N1 -97.2(15) . . . . ?
C7 C8 C1 C2 103.0(16) . . . . ?
C7 C1 C2 C3 30.0(17) . . . . ?
C24 N4 C25 C27 -163.7(9) . . . . ?
C24 N4 C23 C17 66.0(13) . . . . ?
C24 N4 C23 C22 -58.7(12) . . . . ?
C24 C17 C18 C19 -20.7(13) . . . . ?
C24 C17 C23 N4 -63.6(12) . . . . ?
C24 C17 C23 C22 59.5(12) . . . . ?
C24 C22 C23 N4 58.7(11) . . . . ?
C24 C22 C23 C17 -61.4(12) . . . . ?
C24 C22 C20 C19 22(2) . . . . ?
C40 N6 C41 C43 -158.4(9) . . . . ?
C40 N6 C39 C38 -60.9(12) . . . . ?
C40 N6 C39 C33 63.8(14) . . . . ?
C40 C38 C39 N6 60.0(13) . . . . ?
C40 C38 C39 C33 -60.7(15) . . . . ?
C40 C38 C36 C35 -25.1(19) . . . . ?
C40 C38 C36 C37 -83.5(18) . . . . ?
C40 C38 C37 C35 50.7(19) . . . . ?
C40 C38 C37 C36 109.0(17) . . . . ?
C40 C39 C33 N5 100.6(14) . . . . ?
C40 C39 C33 C34 -103.9(16) . . . . ?
C8 N2 C9 C11 -156.6(10) . . . . ?
C8 N2 C7 C6 -62.3(13) . . . . ?
C8 N2 C7 C1 61.8(16) . . . . ?
C8 C6 C7 N2 60.3(12) . . . . ?
C8 C6 C7 C1 -60.3(17) . . . . ?
C8 C6 C4 C3 -24.6(18) . . . . ?
C8 C6 C4 C5 -77.3(15) . . . . ?
C8 C6 C5 C3 63.2(15) . . . . ?
C8 C6 C5 C4 115.4(14) . . . . ?
C8 C7 C1 N1 101.2(14) . . . . ?
C8 C7 C1 C2 -107.6(16) . . . . ?
C8 C1 C2 C3 -21.7(17) . . . . ?
C20 C19 C18 C17 1.1(15) . . . . ?
C20 C22 C23 N4 158.4(11) . . . . ?
C20 C22 C23 C17 38.3(15) . . . . ?
C20 C22 C23 C24 99.7(14) . . . . ?
C20 C22 C24 N4 -159.7(11) . . . . ?
C20 C22 C24 C17 -38.1(16) . . . . ?
C20 C22 C24 C23 -95.4(15) . . . . ?
C37 C38 C39 N6 144.8(11) . . . . ?
C37 C38 C39 C33 24.2(19) . . . . ?
C37 C38 C39 C40 84.8(16) . . . . ?
C37 C38 C36 C35 58.4(17) . . . . ?
C37 C38 C40 N6 -173.8(11) . . . . ?
C37 C38 C40 C39 -108.0(14) . . . . ?
C37 C38 C40 C33 -53.7(15) . . . . ?
C37 C35 C36 C38 -56.3(15) . . . . ?
C4 C3 C5 C6 54.3(13) . . . . ?
C4 C3 C2 C1 -30.3(14) . . . . ?
C4 C6 C7 N2 176.8(11) . . . . ?
C4 C6 C7 C8 116.5(14) . . . . ?
C4 C6 C7 C1 56.2(17) . . . . ?
C4 C6 C8 N2 -140.3(11) . . . . ?
C4 C6 C8 C7 -74.4(15) . . . . ?
C4 C6 C8 C1 -19.5(17) . . . . ?
C4 C6 C5 C3 -52.2(14) . . . . ?
C5 C3 C4 C6 -54.0(12) . . . . ?
C5 C3 C2 C1 22.5(14) . . . . ?
C5 C6 C7 N2 136.5(12) . . . . ?
C5 C6 C7 C8 76.2(15) . . . . ?
C5 C6 C7 C1 15.9(19) . . . . ?
C5 C6 C8 N2 -179.8(11) . . . . ?
C5 C6 C8 C7 -113.9(14) . . . . ?
C5 C6 C8 C1 -58.9(15) . . . . ?
C5 C6 C4 C3 52.7(13) . . . . ?
C1 N1 C48 C46 173.5(8) . . . . ?
C1 C7 C8 N2 -118.3(8) . . . . ?
C1 C7 C8 C6 123.3(8) . . . . ?
C2 C3 C4 C6 49.8(16) . . . . ?
C2 C3 C4 C5 103.8(13) . . . . ?
C2 C3 C5 C6 -48.3(16) . . . . ?
C2 C3 C5 C4 -102.7(13) . . . . ?

loop_
_platon_squeeze_void_nr
_platon_squeeze_void_average_x
_platon_squeeze_void_average_y
_platon_squeeze_void_average_z
_platon_squeeze_void_volume
_platon_squeeze_void_count_electrons
_platon_squeeze_void_content
1 -0.023 0.000 0.000 263 126 ' '
